data_4100080
loop_
_publ_author_name
'Hulme, Ashley T.'
'Tocher, Derek A.'

_journal_name_full 'Journal of the American Chemical Society'
_journal_paper_doi 10.1021/ja044336a
_journal_year 2005
_chemical_formula_moiety 'C4 H3 F N2 O2'
_chemical_formula_sum 'C4 H3 F N2 O2'
_chemical_formula_weight 130.08
_chemical_name_systematic
;
5-fluorouracil
;
_space_group_IT_number 14
_symmetry_cell_setting monoclinic
_symmetry_space_group_name_Hall '-P 2ybc'
_symmetry_space_group_name_H-M 'P 1 21/c 1'
_cell_angle_alpha 90.00
_cell_angle_beta 110.336(5)
_cell_angle_gamma 90.00
_cell_formula_units_Z 4
_cell_length_a 5.1540(16)
_cell_length_b 15.001(5)
_cell_length_c 6.654(2)
_cell_measurement_temperature 293(2)
_cell_volume 482.4(3)
_cod_original_sg_symbol_H-M 'P 21/c'
_cod_database_code 4100080

loop_
_symmetry_equiv_pos_as_xyz
'x, y, z'
'-x, y+1/2, -z+1/2'
'-x, -y, -z'
'x, -y-1/2, z-1/2'

loop_
_atom_site_label
_atom_site_type_symbol
_atom_site_fract_x
_atom_site_fract_y
_atom_site_fract_z
_atom_site_U_iso_or_equiv
_atom_site_adp_type
_atom_site_occupancy
_atom_site_symmetry_multiplicity
_atom_site_calc_flag
_atom_site_refinement_flags
_atom_site_disorder_assembly
_atom_site_disorder_group
F9 F 0.2912(3) 0.73321(9) 0.7577(3) 0.0597(5) Uani 1 1 d . . .
O8 O 0.5548(3) 0.88241(9) 0.9711(3) 0.0421(5) Uani 1 1 d . . .
N3 N 0.1600(3) 0.96268(11) 0.8189(3) 0.0343(5) Uani 1 1 d . . .
O7 O -0.2252(3) 1.04669(9) 0.6688(3) 0.0478(5) Uani 1 1 d . . .
N1 N -0.2372(4) 0.89971(11) 0.5772(3) 0.0374(5) Uani 1 1 d . . .
C4 C 0.3101(4) 0.88543(12) 0.8520(3) 0.0321(5) Uani 1 1 d . . .
C6 C -0.1065(4) 0.81888(13) 0.6021(3) 0.0390(5) Uani 1 1 d . . .
C5 C 0.1550(4) 0.81101(13) 0.7331(3) 0.0377(5) Uani 1 1 d . . .
C2 C -0.1126(4) 0.97386(12) 0.6855(3) 0.0332(5) Uani 1 1 d . . .
H1 H -0.399(6) 0.9044(16) 0.500(4) 0.037(6) Uiso 1 1 d . . .
H3 H 0.226(5) 1.0092(17) 0.880(4) 0.039(6) Uiso 1 1 d . . .
H6 H -0.218(7) 0.7650(19) 0.519(5) 0.059(8) Uiso 1 1 d . . .

loop_
_atom_site_aniso_label
_atom_site_aniso_U_11
_atom_site_aniso_U_22
_atom_site_aniso_U_33
_atom_site_aniso_U_23
_atom_site_aniso_U_13
_atom_site_aniso_U_12
F9 0.0448(9) 0.0260(8) 0.0883(12) -0.0073(6) -0.0023(7) 0.0091(5)
O8 0.0264(8) 0.0290(8) 0.0598(10) 0.0000(6) 0.0010(6) 0.0034(5)
N3 0.0298(10) 0.0235(8) 0.0409(9) -0.0038(6) 0.0015(7) 0.0004(6)
O7 0.0341(9) 0.0313(8) 0.0629(10) -0.0045(6) -0.0020(7) 0.0087(6)
N1 0.0250(9) 0.0326(9) 0.0459(10) -0.0024(7) 0.0014(7) 0.0004(7)
C4 0.0253(9) 0.0261(9) 0.0400(10) 0.0013(7) 0.0051(7) -0.0003(7)
C6 0.0333(11) 0.0279(10) 0.0487(11) -0.0051(8) 0.0053(8) -0.0028(8)
C5 0.0325(11) 0.0223(9) 0.0518(12) -0.0012(7) 0.0066(8) 0.0027(7)
C2 0.0267(10) 0.0282(9) 0.0390(10) 0.0002(7) 0.0045(7) 0.0025(7)
